data_4338752
loop_
_publ_author_name
'Xu, Jungu'
'Wang, Xiaoming'
'Fu, Hui'
'Brown, Craig M.'
'Jing, Xiping'
'Liao, Fuhui'
'Lu, Fengqi'
'Li, Xiaohui'
'Kuang, Xiaojun'
'Wu, Mingmei'

_publ_section_title
;
 Solid-State (29)Si NMR and Neutron-Diffraction Studies of
 Sr0.7K0.3SiO2.85 Oxide Ion Conductors.
;
_journal_issue 13
_journal_name_full 'Inorganic chemistry'
_journal_page_first 6962
_journal_page_last 6968
_journal_paper_doi 10.1021/ic500891j
_journal_volume 53
_journal_year 2014
_chemical_formula_sum 'K0.78 O8.61 Si3 Sr2.22'
_chemical_formula_weight 447.08
_chemical_name_mineral Sr0.7K0.3SiO2.85
_space_group_IT_number 15
_symmetry_space_group_name_Hall '-C 2yc'
_symmetry_space_group_name_H-M 'C 1 2/c 1'
_cell_angle_alpha 90
_cell_angle_beta 111.5979(18)
_cell_angle_gamma 90
_cell_formula_units_Z 4
_cell_length_a 12.3407(3)
_cell_length_b 7.14979(17)
_cell_length_c 10.8908(3)
_cell_measurement_temperature 293(2)
_cell_volume 893.47(4)
_diffrn_ambient_temperature 293(2)
_diffrn_measured_fraction_theta_full 1.000
_diffrn_radiation_wavelength 1.5403
_cod_data_source_file ic500891j_si_001.cif
_cod_data_source_block Sr0.7K0.3SiO2.85
_cod_depositor_comments 'Adding full bibliography for 4338752.cif.'
_cod_original_sg_symbol_H-M C12/c1
_cod_database_code 4338752

loop_
_symmetry_equiv_pos_as_xyz
'x, y, z '
'-x, y, -z+1/2 '
'x, -y, z+1/2 '
'-x, -y, -z '
'x+1/2, y+1/2, z '
'-x+1/2, y+1/2, -z+1/2 '
'x+1/2, -y+1/2, z+1/2 '
'-x+1/2, -y+1/2, -z '

loop_
_atom_site_label
_atom_site_type_symbol
_atom_site_fract_x
_atom_site_fract_y
_atom_site_fract_z
_atom_site_occupancy
_atom_site_B_iso_or_equiv
Sr1 Sr 0.0864(3) 0.2419(3) 0.4998(4) 0.74155 0.02114
K1 K+1 0.0864(3) 0.2419(3) 0.4998(4) 0.25845 0.02114
Sr2 Sr 0.25 0.25 0 0.7382 0.16057
K2 K 0.25 0.25 0 0.2618 0.16057
Si1 Si 0.1248(4) 0.4582(7) 0.2445(4) 1 0.78513
Si2 Si 0 0.8334(10) 0.25 1 1.29311
O1 O 0.1279(3) 0.4115(5) 0.1060(3) 0.97742 0.72085
O2 O 0.2226(3) 0.4078(6) 0.3854(3) 0.96177 0.72328
O3 O 0.1069(3) 0.6875(5) 0.2488(3) 0.92917 0.61849
O4 O 0.0485(3) 0.9371(5) 0.3898(3) 0.97481 0.98959
O5 O 0 0.3685(7) 0.25 0.91971 0.54627

loop_
_geom_angle_atom_site_label_1
_geom_angle_atom_site_label_2
_geom_angle_atom_site_label_3
_geom_angle
O1 Si1 O2 126.8(3)
O1 Si1 O3 106.8(3)
O1 Si1 O5 107.5(3)
O2 Si1 O3 104.8(3)
O2 Si1 O5 104.8(3)
O3 Si1 O5 104.0(3)
O4 Si2 O4 124.7(1)
O3 Si2 O3 103.5(1)

loop_
_geom_bond_atom_site_label_1
_geom_bond_atom_site_label_2
_geom_bond_distance
Si1 O1 1.559(1)
Si1 O2 1.606(1)
Si1 O3 1.657(1)
Si1 O5 1.689(1)
Si2 O4 1.598(3)
Si2 O3 1.686(1)
